data_4327644
loop_
_publ_author_name
'Chandrika P. Kulatilleke'
'Scott N. Goldie'
'Mary Jane Heeg'
'L. A. Ochrymowycz'
'D. B. Rorabacher'

_publ_section_title
;
 Formation and Dissociation Kinetics and Crystal Structures of
 Nickel(II)-Macrocyclic Tetrathiaether Complexes in Acetonitrile.
 Comparison to Nickel(II)-Macrocyclic Tetramines
;
_journal_name_full 'Inorganic Chemistry'
_journal_page_first 1444
_journal_page_last 1453
_journal_paper_doi 10.1021/ic991019+
_journal_volume 39
_journal_year 2000
_chemical_formula_sum 'C22 H38 Cl2 N2 Ni O8 S4'
_chemical_formula_weight 716.39
_chemical_name_systematic
;
 ?
;
_space_group_IT_number 4
_symmetry_cell_setting monoclinic
_symmetry_space_group_name_Hall 'P 2yb'
_symmetry_space_group_name_H-M 'P 1 21 1'
_atom_sites_solution_hydrogens geom
_atom_sites_solution_primary direct
_atom_sites_solution_secondary difmap
_audit_creation_method SHELXL
_cell_angle_alpha 90.00
_cell_angle_beta 105.48(3)
_cell_angle_gamma 90.00
_cell_formula_units_Z 2
_cell_length_a 9.603(2)
_cell_length_b 14.304(3)
_cell_length_c 11.774(2)
_cell_measurement_reflns_used 6520
_cell_measurement_temperature 295(2)
_cell_volume 1558.6(6)
_computing_cell_refinement 'Bruker SAINT'
_computing_data_collection 'Bruker SMART'
_computing_data_reduction 'Bruker SAINT'
_computing_molecular_graphics SHELXTL-Plus
_computing_publication_material SHELXL-93
_computing_structure_refinement 'SHELXL-93 (Sheldrick, 1993)'
_computing_structure_solution 'SHELXS-86 (Sheldrick, 1990)'
_diffrn_ambient_temperature 295(2)
_diffrn_measurement_device 'Bruker P4/CCD'
_diffrn_measurement_method 'SMART CCD'
_diffrn_radiation_monochromator graphite
_diffrn_radiation_source 'fine-focus sealed tube'
_diffrn_radiation_type MoK\a
_diffrn_radiation_wavelength 0.71073
_diffrn_reflns_av_R_equivalents 0.021
_diffrn_reflns_av_sigmaI/netI 0.0253
_diffrn_reflns_limit_h_max 11
_diffrn_reflns_limit_h_min -12
_diffrn_reflns_limit_k_max 18
_diffrn_reflns_limit_k_min 0
_diffrn_reflns_limit_l_max 15
_diffrn_reflns_limit_l_min 0
_diffrn_reflns_number 11057
_diffrn_reflns_theta_max 28.31
_diffrn_reflns_theta_min 1.79
_exptl_absorpt_coefficient_mu 1.107
_exptl_absorpt_correction_type multi-scan
_exptl_crystal_colour red
_exptl_crystal_density_diffrn 1.526
_exptl_crystal_description plate
_exptl_crystal_F_000 748
_exptl_crystal_size_max 0.40
_exptl_crystal_size_mid 0.40
_exptl_crystal_size_min 0.15
_refine_diff_density_max 1.356
_refine_diff_density_min -0.455
_refine_diff_density_rms 0.113
_refine_ls_abs_structure_details 'Flack H D (1983), Acta Cryst. A39, 876-881'
_refine_ls_abs_structure_Flack 0.08(2)
_refine_ls_extinction_coef 0.0000(17)
_refine_ls_extinction_expression Fc^*^=kFc[1+0.001xFc^2^\l^3^/sin(2\q)]^-1/4^
_refine_ls_extinction_method SHELXL
_refine_ls_goodness_of_fit_all 1.028
_refine_ls_goodness_of_fit_obs 1.065
_refine_ls_matrix_type full
_refine_ls_number_parameters 347
_refine_ls_number_reflns 3783
_refine_ls_number_restraints 1
_refine_ls_restrained_S_all 1.043
_refine_ls_restrained_S_obs 1.065
_refine_ls_R_factor_all 0.0723
_refine_ls_R_factor_obs 0.0618
_refine_ls_shift/esd_max -5.736
_refine_ls_shift/esd_mean 0.040
_refine_ls_structure_factor_coef Fsqd
_refine_ls_weighting_details 'w=1/[\s^2^(Fo^2^)+(0.1389P)^2^+0.0000P] where P=(Fo^2^+2Fc^2^)/3'
_refine_ls_weighting_scheme calc
_refine_ls_wR_factor_all 0.1761
_refine_ls_wR_factor_obs 0.1627
_reflns_number_observed 3141
_reflns_number_total 3786
_reflns_observed_criterion >2sigma(I)
_cod_data_source_file ic9910192B_5.cif
_cod_data_source_block nten
_cod_depositor_comments
;
The following automatic conversions were performed:

'_refine_ls_weighting_scheme' value 'calc
w=1/[\s^2^(Fo^2^)+(0.1389P)^2^+0.0000P] where P=(Fo^2^+2Fc^2^)/3' was
changed to 'calc'. New tag '_refine_ls_weighting_details' was
created. The value of the new tag was set to
'w=1/[\s^2^(Fo^2^)+(0.1389P)^2^+0.0000P] where P=(Fo^2^+2Fc^2^)/3'.

Automatic conversion script
Id: cif_fix_values 3143 2015-03-26 13:38:13Z robertas 
;
_cod_original_cell_volume 1558.6(5)
_cod_database_code 4327644

loop_
_symmetry_equiv_pos_as_xyz
'x, y, z'
'-x, y+1/2, -z'

loop_
_atom_site_aniso_label
_atom_site_aniso_U_11
_atom_site_aniso_U_22
_atom_site_aniso_U_33
_atom_site_aniso_U_23
_atom_site_aniso_U_13
_atom_site_aniso_U_12
Ni1 0.0389(4) 0.0365(3) 0.0516(4) 0.0025(3) 0.0125(3) 0.0087(3)
S1 0.0490(8) 0.0416(8) 0.0501(8) 0.0044(6) 0.0131(6) 0.0103(6)
S2 0.0502(9) 0.0441(8) 0.0552(9) 0.0022(7) 0.0164(7) 0.0048(7)
S3 0.0603(10) 0.0489(9) 0.0646(10) -0.0021(7) 0.0217(8) 0.0099(8)
S4 0.0475(8) 0.0449(8) 0.0634(10) 0.0087(7) 0.0121(7) 0.0080(7)
C1 0.055(4) 0.034(3) 0.059(4) 0.002(2) 0.013(3) 0.008(3)
C2 0.096(6) 0.045(4) 0.079(5) -0.017(4) 0.021(5) 0.016(4)
C3 0.093(7) 0.042(4) 0.121(8) -0.012(5) 0.006(6) 0.011(5)
C4 0.084(6) 0.040(4) 0.136(9) -0.021(5) 0.024(6) -0.008(4)
C5 0.081(5) 0.039(4) 0.092(6) -0.002(4) 0.036(5) -0.014(4)
C6 0.053(4) 0.036(3) 0.062(4) -0.003(3) 0.016(3) 0.000(3)
C7 0.042(3) 0.057(4) 0.098(5) 0.002(4) 0.033(4) -0.002(3)
C8 0.058(4) 0.068(5) 0.085(5) 0.001(4) 0.038(4) 0.008(4)
C9 0.066(5) 0.057(4) 0.088(5) -0.003(4) 0.039(4) 0.021(4)
C10 0.075(5) 0.047(4) 0.081(5) -0.008(4) 0.030(4) 0.007(4)
C11 0.068(5) 0.048(4) 0.096(6) 0.004(4) 0.015(4) 0.014(4)
C12 0.076(6) 0.048(5) 0.152(10) 0.024(5) 0.012(6) 0.011(4)
C13 0.092(7) 0.042(4) 0.113(7) 0.009(4) 0.024(6) -0.004(4)
C14 0.084(6) 0.052(4) 0.100(7) -0.015(4) 0.005(5) -0.007(4)
C15 0.062(4) 0.044(3) 0.066(4) -0.008(3) 0.009(3) -0.003(3)
C16 0.045(4) 0.058(4) 0.080(5) 0.008(4) 0.022(3) 0.004(3)
C17 0.049(3) 0.073(5) 0.067(4) 0.011(4) 0.025(3) 0.012(4)
C18 0.052(4) 0.059(4) 0.064(4) 0.003(3) 0.023(3) 0.016(3)
N1 0.063(4) 0.050(3) 0.073(4) -0.005(3) 0.018(3) -0.002(3)
C19 0.056(4) 0.052(4) 0.072(5) 0.010(3) 0.019(4) 0.001(3)
C20 0.102(8) 0.093(8) 0.085(6) 0.011(6) 0.011(6) -0.013(7)
N2 0.056(3) 0.055(3) 0.072(4) 0.006(3) 0.016(3) 0.010(3)
C21 0.065(5) 0.047(4) 0.076(5) 0.005(3) 0.031(4) 0.004(3)
C22 0.075(6) 0.087(7) 0.105(7) 0.012(6) 0.020(5) 0.006(5)
Cl1 0.0839(14) 0.0742(13) 0.0717(12) 0.0094(10) 0.0220(11) 0.0039(11)
Cl2 0.087(2) 0.0804(14) 0.0738(12) -0.0266(11) 0.0239(11) -0.0109(12)

loop_
_atom_site_label
_atom_site_type_symbol
_atom_site_fract_x
_atom_site_fract_y
_atom_site_fract_z
_atom_site_U_iso_or_equiv
_atom_site_thermal_displace_type
_atom_site_occupancy
_atom_site_calc_flag
_atom_site_refinement_flags
_atom_site_disorder_group
Ni1 Ni 0.98783(8) 0.16323(5) 0.73359(7) 0.0423(2) Uani 1 d . .
S1 S 0.9233(2) 0.26613(10) 0.86464(14) 0.0469(4) Uani 1 d . .
S2 S 1.1044(2) 0.28616(11) 0.6663(2) 0.0494(4) Uani 1 d . .
S3 S 1.0522(2) 0.06618(13) 0.5980(2) 0.0570(4) Uani 1 d . .
S4 S 0.8664(2) 0.03965(12) 0.7913(2) 0.0524(4) Uani 1 d . .
C1 C 0.9628(8) 0.3787(4) 0.8036(6) 0.0496(14) Uani 1 d . .
H1 H 0.8899(8) 0.3908(4) 0.7292(6) 0.060 Uiso 1 calc R .
C2 C 0.9564(12) 0.4554(5) 0.8912(8) 0.074(2) Uani 1 d . .
H2A H 1.0189(12) 0.4392(5) 0.9679(8) 0.089 Uiso 1 calc R .
H2B H 0.8585(12) 0.4607(5) 0.8985(8) 0.089 Uiso 1 calc R .
C3 C 1.0043(11) 0.5505(6) 0.8516(11) 0.089(3) Uani 1 d . .
H3A H 0.9365(11) 0.5703(6) 0.7788(11) 0.107 Uiso 1 calc R .
H3B H 1.0056(11) 0.5975(6) 0.9112(11) 0.107 Uiso 1 calc R .
C4 C 1.1533(11) 0.5407(6) 0.8332(11) 0.087(3) Uani 1 d . .
H4A H 1.1826(11) 0.6003(6) 0.8076(11) 0.105 Uiso 1 calc R .
H4B H 1.2214(11) 0.5247(6) 0.9076(11) 0.105 Uiso 1 calc R .
C5 C 1.1587(10) 0.4672(5) 0.7435(9) 0.068(2) Uani 1 d . .
H5A H 1.2560(10) 0.4634(5) 0.7345(9) 0.082 Uiso 1 calc R .
H5B H 1.0945(10) 0.4847(5) 0.6680(9) 0.082 Uiso 1 calc R .
C6 C 1.1142(8) 0.3723(5) 0.7802(7) 0.0505(14) Uani 1 d . .
H6 H 1.1849(8) 0.3519(5) 0.8524(7) 0.061 Uiso 1 calc R .
C7 C 1.2908(8) 0.2462(6) 0.6930(8) 0.063(2) Uani 1 d . .
H7A H 1.3516(8) 0.2977(6) 0.6818(8) 0.076 Uiso 1 calc R .
H7B H 1.3259(8) 0.2245(6) 0.7736(8) 0.076 Uiso 1 calc R .
C8 C 1.2995(9) 0.1664(7) 0.6078(8) 0.067(2) Uani 1 d . .
H8A H 1.2404(9) 0.1829(7) 0.5299(8) 0.080 Uiso 1 calc R .
H8B H 1.3986(9) 0.1613(7) 0.6032(8) 0.080 Uiso 1 calc R .
C9 C 1.2512(9) 0.0709(6) 0.6406(8) 0.067(2) Uani 1 d . .
H9A H 1.2879(9) 0.0608(6) 0.7248(8) 0.080 Uiso 1 calc R .
H9B H 1.2893(9) 0.0221(6) 0.6001(8) 0.080 Uiso 1 calc R .
C10 C 0.9935(9) -0.0496(6) 0.6358(8) 0.066(2) Uani 1 d . .
H10 H 0.9784(9) -0.0882(6) 0.5648(8) 0.079 Uiso 1 calc R .
C11 C 1.0964(10) -0.1022(6) 0.7329(9) 0.072(2) Uani 1 d . .
H11A H 1.1091(10) -0.0690(6) 0.8068(9) 0.086 Uiso 1 calc R .
H11B H 1.1899(10) -0.1068(6) 0.7163(9) 0.086 Uiso 1 calc R .
C12 C 1.0377(12) -0.1993(7) 0.7433(13) 0.095(3) Uani 1 d . .
H12A H 1.1050(12) -0.2339(7) 0.8050(13) 0.115 Uiso 1 calc R .
H12B H 1.0257(12) -0.2329(7) 0.6697(13) 0.115 Uiso 1 calc R .
C13 C 0.8905(12) -0.1908(6) 0.7725(11) 0.083(3) Uani 1 d . .
H13A H 0.8508(12) -0.2527(6) 0.7761(11) 0.100 Uiso 1 calc R .
H13B H 0.9047(12) -0.1618(6) 0.8492(11) 0.100 Uiso 1 calc R .
C14 C 0.7832(11) -0.1325(7) 0.6798(10) 0.083(3) Uani 1 d . .
H14A H 0.6965(11) -0.1224(7) 0.7056(10) 0.099 Uiso 1 calc R .
H14B H 0.7562(11) -0.1669(7) 0.6062(10) 0.099 Uiso 1 calc R .
C15 C 0.8465(9) -0.0374(5) 0.6589(7) 0.059(2) Uani 1 d . .
H15 H 0.7811(9) -0.0073(5) 0.5904(7) 0.071 Uiso 1 calc R .
C16 C 0.6844(8) 0.0834(6) 0.7764(8) 0.060(2) Uani 1 d . .
H16A H 0.6431(8) 0.1030(6) 0.6955(8) 0.072 Uiso 1 calc R .
H16B H 0.6252(8) 0.0331(6) 0.7932(8) 0.072 Uiso 1 calc R .
C17 C 0.6799(8) 0.1645(7) 0.8574(7) 0.061(2) Uani 1 d . .
H17A H 0.5812(8) 0.1703(7) 0.8627(7) 0.073 Uiso 1 calc R .
H17B H 0.7386(8) 0.1477(7) 0.9353(7) 0.073 Uiso 1 calc R .
C18 C 0.7282(8) 0.2607(6) 0.8288(7) 0.057(2) Uani 1 d . .
H18A H 0.6927(8) 0.3077(6) 0.8734(7) 0.068 Uiso 1 calc R .
H18B H 0.6880(8) 0.2738(6) 0.7456(7) 0.068 Uiso 1 calc R .
N1 N 0.8030(8) 0.1993(5) 0.5875(6) 0.062(2) Uani 1 d . .
C19 C 0.7202(9) 0.2160(6) 0.5042(7) 0.060(2) Uani 1 d . .
C20 C 0.6096(14) 0.2322(10) 0.3934(10) 0.096(3) Uani 1 d . .
H20A H 0.6542(19) 0.2567(54) 0.3358(24) 0.115 Uiso 1 calc R .
H20B H 0.5399(51) 0.2762(44) 0.4063(19) 0.115 Uiso 1 calc R .
H20C H 0.5623(61) 0.1743(14) 0.3655(38) 0.115 Uiso 1 calc R .
N2 N 1.1705(7) 0.1312(5) 0.8776(6) 0.0614(15) Uani 1 d . .
C21 C 1.2573(9) 0.1214(5) 0.9625(8) 0.060(2) Uani 1 d . .
C22 C 1.3657(12) 0.1060(9) 1.0717(11) 0.090(3) Uani 1 d . .
H22A H 1.3443(50) 0.1436(42) 1.1325(20) 0.108 Uiso 1 calc R .
H22B H 1.4587(17) 0.1230(53) 1.0624(24) 0.108 Uiso 1 calc R .
H22C H 1.3663(59) 0.0412(14) 1.0930(37) 0.108 Uiso 1 calc R .
Cl1 Cl 0.4991(3) 0.8654(2) 0.9381(2) 0.0763(6) Uani 1 d . .
O1 O 0.3974(16) 0.7927(11) 0.8989(13) 0.115(4) Uiso 0.70 d P 1
O2 O 0.4472(17) 0.9570(12) 0.8951(14) 0.120(4) Uiso 0.70 d P 1
O3 O 0.5221(19) 0.8766(14) 1.0569(15) 0.125(5) Uiso 0.70 d P 1
O4 O 0.6368(20) 0.8432(14) 0.9187(17) 0.145(6) Uiso 0.70 d P 1
O1' O 0.4593(29) 0.9216(21) 0.8372(24) 0.092(7) Uiso 0.30 d P 2
O2' O 0.3431(50) 0.8773(39) 0.9567(44) 0.162(15) Uiso 0.30 d P 2
O3' O 0.5935(58) 0.9589(40) 1.0007(49) 0.180(19) Uiso 0.30 d P 2
O4' O 0.5518(35) 0.8227(27) 1.0395(29) 0.107(8) Uiso 0.30 d P 2
Cl2 Cl 1.4435(3) -0.0249(2) 0.4067(2) 0.0801(6) Uani 1 d . .
O5 O 1.5180(21) 0.0397(16) 0.4921(18) 0.098(5) Uiso 0.50 d P 1
O6 O 1.4750(27) -0.0495(17) 0.3062(21) 0.127(6) Uiso 0.50 d P 1
O7 O 1.3362(22) -0.0824(16) 0.4372(18) 0.118(6) Uiso 0.50 d P 1
O8 O 1.3410(20) 0.0567(16) 0.3579(17) 0.115(5) Uiso 0.50 d P 1
O5' O 1.3684(45) -0.0139(34) 0.2887(33) 0.209(13) Uiso 0.50 d P 2
O6' O 1.5069(26) 0.0080(18) 0.5256(20) 0.116(7) Uiso 0.50 d P 2
O7' O 1.5005(25) -0.1240(19) 0.4242(20) 0.132(7) Uiso 0.50 d P 2
O8' O 1.5902(48) 0.0017(35) 0.3989(41) 0.229(17) Uiso 0.50 d P 2

loop_
_atom_type_symbol
_atom_type_description
_atom_type_scat_dispersion_real
_atom_type_scat_dispersion_imag
_atom_type_scat_source
C C 0.0033 0.0016 'International Tables Vol C Tables 4.2.6.8 and 6.1.1.4'
H H 0.0000 0.0000 'International Tables Vol C Tables 4.2.6.8 and 6.1.1.4'
O O 0.0106 0.0060 'International Tables Vol C Tables 4.2.6.8 and 6.1.1.4'
S S 0.1246 0.1234 'International Tables Vol C Tables 4.2.6.8 and 6.1.1.4'
Cl Cl 0.1484 0.1585 'International Tables Vol C Tables 4.2.6.8 and 6.1.1.4'
Ni Ni 0.3393 1.1124 'International Tables Vol C Tables 4.2.6.8 and 6.1.1.4'
N N 0.0061 0.0033 'International Tables Vol C Tables 4.2.6.8 and 6.1.1.4'

loop_
_geom_angle_atom_site_label_1
_geom_angle_atom_site_label_2
_geom_angle_atom_site_label_3
_geom_angle
N2 Ni1 N1 178.7(3)
N2 Ni1 S4 88.6(2)
N1 Ni1 S4 92.5(2)
N2 Ni1 S3 96.0(2)
N1 Ni1 S3 84.8(2)
S4 Ni1 S3 89.59(7)
N2 Ni1 S1 85.3(2)
N1 Ni1 S1 93.9(2)
S4 Ni1 S1 92.53(6)
S3 Ni1 S1 177.58(7)
N2 Ni1 S2 93.7(2)
N1 Ni1 S2 85.2(2)
S4 Ni1 S2 177.31(7)
S3 Ni1 S2 88.70(7)
S1 Ni1 S2 89.15(6)
C18 S1 C1 104.7(3)
C18 S1 Ni1 105.1(3)
C1 S1 Ni1 100.1(2)
C6 S2 C7 103.4(4)
C6 S2 Ni1 101.3(2)
C7 S2 Ni1 104.1(3)
C10 S3 C9 109.2(4)
C10 S3 Ni1 102.5(3)
C9 S3 Ni1 103.8(3)
C16 S4 C15 103.9(4)
C16 S4 Ni1 104.8(3)
C15 S4 Ni1 98.7(3)
C2 C1 C6 111.9(6)
C2 C1 S1 108.5(5)
C6 C1 S1 108.5(4)
C1 C2 C3 111.2(7)
C4 C3 C2 109.3(8)
C5 C4 C3 112.2(8)
C4 C5 C6 111.2(7)
C5 C6 C1 110.2(6)
C5 C6 S2 111.2(5)
C1 C6 S2 107.8(5)
C8 C7 S2 110.0(6)
C9 C8 C7 115.3(6)
C8 C9 S3 109.1(6)
C11 C10 C15 112.2(7)
C11 C10 S3 117.0(7)
C15 C10 S3 107.4(5)
C10 C11 C12 109.7(9)
C11 C12 C13 109.1(8)
C14 C13 C12 111.5(9)
C13 C14 C15 112.1(8)
C10 C15 C14 110.7(7)
C10 C15 S4 108.9(6)
C14 C15 S4 110.1(6)
C17 C16 S4 113.1(6)
C18 C17 C16 119.6(6)
C17 C18 S1 110.2(5)
C19 N1 Ni1 171.2(6)
N1 C19 C20 176.6(10)
C21 N2 Ni1 170.5(6)
N2 C21 C22 178.1(10)
O4' Cl1 O1' 171.1(20)
O3 Cl1 O1 109.2(9)
O3 Cl1 O4 106.6(11)
O1 Cl1 O4 111.7(10)
O3 Cl1 O2 101.5(11)
O1 Cl1 O2 114.0(9)
O4 Cl1 O2 113.0(10)
O4' Cl1 O2' 94.2(23)
O1' Cl1 O2' 90.1(22)
O4' Cl1 O3' 86.6(25)
O1' Cl1 O3' 84.8(23)
O2' Cl1 O3' 106.0(26)
O6 Cl2 O5 127.5(13)
O5' Cl2 O8' 99.0(23)
O6 Cl2 O7 114.5(13)
O5 Cl2 O7 117.2(12)
O5' Cl2 O6' 154.2(23)
O8' Cl2 O6' 79.4(21)
O5' Cl2 O7' 108.3(22)
O8' Cl2 O7' 86.2(21)
O6' Cl2 O7' 97.4(14)
O6 Cl2 O8 98.2(13)
O5 Cl2 O8 85.5(11)
O7 Cl2 O8 95.6(11)

loop_
_geom_bond_atom_site_label_1
_geom_bond_atom_site_label_2
_geom_bond_distance
Ni1 N2 2.139(7)
Ni1 N1 2.178(8)
Ni1 S4 2.317(2)
Ni1 S3 2.320(2)
Ni1 S1 2.333(2)
Ni1 S2 2.333(2)
S1 C18 1.809(8)
S1 C1 1.843(7)
S2 C6 1.805(7)
S2 C7 1.825(7)
S3 C10 1.843(9)
S3 C9 1.843(9)
S4 C16 1.820(7)
S4 C15 1.877(8)
C1 C2 1.519(9)
C1 C6 1.553(10)
C2 C3 1.547(14)
C3 C4 1.509(14)
C4 C5 1.501(12)
C5 C6 1.521(10)
C7 C8 1.537(12)
C8 C9 1.525(13)
C10 C11 1.499(13)
C10 C15 1.517(11)
C11 C12 1.516(13)
C12 C13 1.546(14)
C13 C14 1.532(14)
C14 C15 1.537(13)
C16 C17 1.510(12)
C17 C18 1.519(13)
N1 C19 1.112(10)
C19 C20 1.46(2)
N2 C21 1.127(11)
C21 C22 1.44(2)
Cl1 O4' 1.32(3)
Cl1 O3 1.37(2)
Cl1 O1' 1.40(3)
Cl1 O1 1.42(2)
Cl1 O4 1.44(2)
Cl1 O2 1.44(2)
Cl1 O2' 1.58(4)
Cl1 O3' 1.67(6)
Cl2 O6 1.34(2)
Cl2 O5' 1.39(4)
Cl2 O5 1.41(2)
Cl2 O8' 1.49(4)
Cl2 O7 1.44(2)
Cl2 O6' 1.45(2)
Cl2 O7' 1.51(3)
Cl2 O8 1.54(2)

loop_
_geom_torsion_atom_site_label_1
_geom_torsion_atom_site_label_2
_geom_torsion_atom_site_label_3
_geom_torsion_atom_site_label_4
_geom_torsion
N2 Ni1 S1 C18 -143.8(3)
N1 Ni1 S1 C18 37.2(3)
S4 Ni1 S1 C18 -55.5(3)
S3 Ni1 S1 C18 95.2(18)
S2 Ni1 S1 C18 122.4(3)
N2 Ni1 S1 C1 107.8(3)
N1 Ni1 S1 C1 -71.1(3)
S4 Ni1 S1 C1 -163.9(2)
S3 Ni1 S1 C1 -13.1(18)
S2 Ni1 S1 C1 14.0(2)
N2 Ni1 S2 C6 -70.6(3)
N1 Ni1 S2 C6 108.6(3)
S4 Ni1 S2 C6 143.1(14)
S3 Ni1 S2 C6 -166.5(3)
S1 Ni1 S2 C6 14.6(3)
N2 Ni1 S2 C7 36.5(4)
N1 Ni1 S2 C7 -144.3(3)
S4 Ni1 S2 C7 -109.9(15)
S3 Ni1 S2 C7 -59.5(3)
S1 Ni1 S2 C7 121.6(3)
N2 Ni1 S3 C10 80.1(4)
N1 Ni1 S3 C10 -101.0(4)
S4 Ni1 S3 C10 -8.4(3)
S1 Ni1 S3 C10 -159.2(17)
S2 Ni1 S3 C10 173.6(3)
N2 Ni1 S3 C9 -33.6(3)
N1 Ni1 S3 C9 145.3(3)
S4 Ni1 S3 C9 -122.1(3)
S1 Ni1 S3 C9 87.1(18)
S2 Ni1 S3 C9 60.0(3)
N2 Ni1 S4 C16 138.1(3)
N1 Ni1 S4 C16 -41.1(3)
S3 Ni1 S4 C16 -125.9(3)
S1 Ni1 S4 C16 52.9(3)
S2 Ni1 S4 C16 -75.5(15)
N2 Ni1 S4 C15 -114.9(3)
N1 Ni1 S4 C15 65.8(3)
S3 Ni1 S4 C15 -18.9(3)
S1 Ni1 S4 C15 159.9(3)
S2 Ni1 S4 C15 31.5(15)
C18 S1 C1 C2 82.6(6)
Ni1 S1 C1 C2 -168.8(5)
C18 S1 C1 C6 -155.7(5)
Ni1 S1 C1 C6 -47.0(5)
C6 C1 C2 C3 54.4(10)
S1 C1 C2 C3 174.0(7)
C1 C2 C3 C4 -55.7(12)
C2 C3 C4 C5 58.2(12)
C3 C4 C5 C6 -59.1(12)
C4 C5 C6 C1 55.2(10)
C4 C5 C6 S2 174.7(7)
C2 C1 C6 C5 -53.7(9)
S1 C1 C6 C5 -173.3(6)
C2 C1 C6 S2 -175.2(5)
S1 C1 C6 S2 65.2(5)
C7 S2 C6 C5 84.2(6)
Ni1 S2 C6 C5 -168.2(5)
C7 S2 C6 C1 -154.9(5)
Ni1 S2 C6 C1 -47.3(5)
C6 S2 C7 C8 175.9(6)
Ni1 S2 C7 C8 70.3(6)
S2 C7 C8 C9 -78.3(9)
C7 C8 C9 S3 78.7(9)
C10 S3 C9 C8 179.3(5)
Ni1 S3 C9 C8 -71.9(6)
C9 S3 C10 C11 24.9(8)
Ni1 S3 C10 C11 -84.7(6)
C9 S3 C10 C15 152.0(6)
Ni1 S3 C10 C15 42.3(6)
C15 C10 C11 C12 61.3(11)
S3 C10 C11 C12 -174.1(7)
C10 C11 C12 C13 -60.6(13)
C11 C12 C13 C14 56.8(13)
C12 C13 C14 C15 -52.2(11)
C11 C10 C15 C14 -55.5(10)
S3 C10 C15 C14 174.7(6)
C11 C10 C15 S4 65.6(8)
S3 C10 C15 S4 -64.2(7)
C13 C14 C15 C10 50.6(11)
C13 C14 C15 S4 -69.8(9)
C16 S4 C15 C10 159.5(6)
Ni1 S4 C15 C10 51.8(6)
C16 S4 C15 C14 -79.0(7)
Ni1 S4 C15 C14 173.3(6)
C15 S4 C16 C17 -166.4(5)
Ni1 S4 C16 C17 -63.3(6)
S4 C16 C17 C18 75.3(8)
C16 C17 C18 S1 -76.3(8)
C1 S1 C18 C17 171.2(5)
Ni1 S1 C18 C17 66.3(5)
N2 Ni1 N1 C19 92.4(116)
S4 Ni1 N1 C19 -122.2(43)
S3 Ni1 N1 C19 -32.8(43)
S1 Ni1 N1 C19 145.1(43)
S2 Ni1 N1 C19 56.3(43)
Ni1 N1 C19 C20 83.0(170)
N1 Ni1 N2 C21 62.4(127)
S4 Ni1 N2 C21 -83.1(42)
S3 Ni1 N2 C21 -172.5(42)
S1 Ni1 N2 C21 9.6(42)
S2 Ni1 N2 C21 98.4(42)
Ni1 N2 C21 C22 90.7(283)
